data_7238896
loop_
_publ_author_name
'Kamal, Ahmed'
'Swapna, Ponnampalli'

_publ_section_title
;
 An improved iron-mediated synthesis of N-2-aryl substituted
 1,2,3-triazoles
;
_journal_issue 20
_journal_name_full 'RSC Advances'
_journal_page_first 7419
_journal_paper_doi 10.1039/c3ra22485f
_journal_volume 3
_journal_year 2013
_chemical_formula_sum 'C22 H14 F N5 O6'
_chemical_formula_weight 463.38
_space_group_IT_number 2
_space_group_name_Hall '-P 1'
_space_group_name_H-M_alt 'P -1'
_symmetry_cell_setting triclinic
_symmetry_space_group_name_H-M 'P -1'
_atom_sites_solution_hydrogens geom
_atom_sites_solution_primary direct
_atom_sites_solution_secondary difmap
_audit_creation_method SHELXL-97
_cell_angle_alpha 116.250(10)
_cell_angle_beta 100.287(8)
_cell_angle_gamma 95.328(8)
_cell_formula_units_Z 2
_cell_length_a 7.2369(7)
_cell_length_b 12.2218(12)
_cell_length_c 13.4418(13)
_cell_measurement_temperature 298(2)
_cell_volume 1029.1(2)
_computing_cell_refinement
;
CrysAlisPro, Agilent Technologies,
Version 1.171.35.19 (release 27-10-2011 CrysAlis171 .NET)
(compiled Oct 27 2011,15:02:11)
;
_computing_data_collection
;
CrysAlisPro, Agilent Technologies,
Version 1.171.35.19 (release 27-10-2011 CrysAlis171 .NET)
(compiled Oct 27 2011,15:02:11)
;
_computing_data_reduction
;
CrysAlisPro, Agilent Technologies,
Version 1.171.35.19 (release 27-10-2011 CrysAlis171 .NET)
(compiled Oct 27 2011,15:02:11)
;
_computing_structure_refinement 'SHELXL-97 (Sheldrick, 1997)'
_computing_structure_solution 'SHELXS-97 (Sheldrick, 1990)'
_diffrn_ambient_temperature 298(2)
_diffrn_measured_fraction_theta_full 0.998
_diffrn_measured_fraction_theta_max 0.998
_diffrn_radiation_monochromator graphite
_diffrn_radiation_source 'fine-focus sealed tube'
_diffrn_radiation_type MoK\a
_diffrn_radiation_wavelength 0.71073
_diffrn_reflns_av_R_equivalents 0.0380
_diffrn_reflns_av_sigmaI/netI 0.0772
_diffrn_reflns_limit_h_max 7
_diffrn_reflns_limit_h_min -8
_diffrn_reflns_limit_k_max 13
_diffrn_reflns_limit_k_min -13
_diffrn_reflns_limit_l_max 15
_diffrn_reflns_limit_l_min -15
_diffrn_reflns_number 5692
_diffrn_reflns_theta_full 23.53
_diffrn_reflns_theta_max 23.53
_diffrn_reflns_theta_min 2.92
_exptl_absorpt_coefficient_mu 0.118
_exptl_absorpt_correction_T_max 0.9768
_exptl_absorpt_correction_T_min 0.9700
_exptl_absorpt_correction_type empirical
_exptl_crystal_density_diffrn 1.495
_exptl_crystal_density_method 'not measured'
_exptl_crystal_F_000 476
_exptl_crystal_size_max 0.26
_exptl_crystal_size_mid 0.24
_exptl_crystal_size_min 0.20
_refine_diff_density_max 0.138
_refine_diff_density_min -0.153
_refine_diff_density_rms 0.036
_refine_ls_extinction_method none
_refine_ls_goodness_of_fit_ref 0.924
_refine_ls_hydrogen_treatment constr
_refine_ls_matrix_type full
_refine_ls_number_parameters 308
_refine_ls_number_reflns 3046
_refine_ls_number_restraints 0
_refine_ls_restrained_S_all 0.924
_refine_ls_R_factor_all 0.0937
_refine_ls_R_factor_gt 0.0441
_refine_ls_shift/su_max 0.000
_refine_ls_shift/su_mean 0.000
_refine_ls_structure_factor_coef Fsqd
_refine_ls_weighting_details 'calc w=1/[\s^2^(Fo^2^)+(0.0241P)^2^+0.0000P] where P=(Fo^2^+2Fc^2^)/3'
_refine_ls_weighting_scheme calc
_refine_ls_wR_factor_gt 0.0698
_refine_ls_wR_factor_ref 0.0810
_reflns_number_gt 1836
_reflns_number_total 3046
_reflns_threshold_expression >2sigma(I)
_cod_data_source_file c3ra22485f.txt
_cod_data_source_block skd230
_cod_depositor_comments
;
The following automatic conversions were performed:

data item '_symmetry_cell_setting' value 'Triclinic' was changed to
'triclinic' in accordance with the
/home/saulius/struct/COD-crude-data/automatic-downloads/DataCite-retrospective/RSC/depositions/lib/dictionaries/cif_core.dic
dictionary named 'cif_core.dic' version 2.4.2 last updated on
2011-04-26.

Automatic conversion script
Id: cif_fix_values 6909 2019-04-08 15:41:33Z antanas 
;
_cod_original_cell_volume 1029.07(17)
_cod_original_sg_symbol_H-M P-1
_cod_database_code 7238896

loop_
_symmetry_equiv_pos_as_xyz
'x, y, z'
'-x, -y, -z'

loop_
_atom_site_label
_atom_site_type_symbol
_atom_site_fract_x
_atom_site_fract_y
_atom_site_fract_z
_atom_site_U_iso_or_equiv
_atom_site_adp_type
_atom_site_occupancy
_atom_site_symmetry_multiplicity
_atom_site_calc_flag
_atom_site_refinement_flags
N2 N 0.7229(3) 0.63183(17) 0.03639(16) 0.0371(5) Uani 1 1 d .
N1 N 0.7389(3) 0.52468(17) 0.03862(17) 0.0388(5) Uani 1 1 d .
N3 N 0.8420(3) 0.73311(16) 0.12228(16) 0.0380(5) Uani 1 1 d .
O6 O 1.1297(2) 0.19979(15) 0.24867(15) 0.0551(5) Uani 1 1 d .
C19 C 1.0553(3) 0.2791(2) 0.2144(2) 0.0394(7) Uani 1 1 d .
C8 C 0.5856(3) 0.5365(2) -0.1661(2) 0.0390(7) Uani 1 1 d .
H8 H 0.6222 0.4627 -0.1738 0.047 Uiso 1 1 calc R
C2 C 0.8769(3) 0.5577(2) 0.1326(2) 0.0362(6) Uani 1 1 d .
C16 C 0.9359(3) 0.4631(2) 0.1637(2) 0.0353(6) Uani 1 1 d .
C3 C 0.6134(3) 0.6370(2) -0.0587(2) 0.0335(6) Uani 1 1 d .
C6 C 0.4543(3) 0.6569(2) -0.2488(2) 0.0408(7) Uani 1 1 d .
C4 C 0.5515(3) 0.7443(2) -0.0485(2) 0.0354(6) Uani 1 1 d .
C10 C 1.1173(3) 0.9068(2) 0.33961(19) 0.0382(7) Uani 1 1 d .
C5 C 0.4752(3) 0.7571(2) -0.1434(2) 0.0410(7) Uani 1 1 d .
H5 H 0.4392 0.8308 -0.1363 0.049 Uiso 1 1 calc R
C21 C 1.0071(3) 0.4884(2) 0.2766(2) 0.0432(7) Uani 1 1 d .
H21 H 1.0154 0.5677 0.3356 0.052 Uiso 1 1 calc R
C1 C 0.9410(3) 0.6887(2) 0.1846(2) 0.0371(7) Uani 1 1 d .
C15 C 0.9548(4) 0.9594(2) 0.3489(2) 0.0452(7) Uani 1 1 d .
H15 H 0.8339 0.9088 0.3132 0.054 Uiso 1 1 calc R
C7 C 0.5031(3) 0.5467(2) -0.2618(2) 0.0440(7) Uani 1 1 d .
H7 H 0.4810 0.4793 -0.3344 0.053 Uiso 1 1 calc R
C9 C 1.1106(3) 0.7713(2) 0.2793(2) 0.0423(7) Uani 1 1 d .
C20 C 1.0651(3) 0.3979(2) 0.3017(2) 0.0420(7) Uani 1 1 d .
H20 H 1.1114 0.4161 0.3776 0.050 Uiso 1 1 calc R
C11 C 1.2967(4) 0.9839(2) 0.3933(2) 0.0492(8) Uani 1 1 d .
H11 H 1.4060 0.9494 0.3872 0.059 Uiso 1 1 calc R
N5 N 0.3811(3) 0.6721(3) -0.3501(2) 0.0627(7) Uani 1 1 d .
C13 C 1.1523(5) 1.1573(2) 0.4629(2) 0.0607(9) Uani 1 1 d .
C14 C 0.9728(4) 1.0864(3) 0.4111(2) 0.0561(8) Uani 1 1 d .
H14 H 0.8652 1.1228 0.4175 0.067 Uiso 1 1 calc R
F1 F 1.1672(3) 1.28251(14) 0.52410(15) 0.0990(7) Uani 1 1 d .
C17 C 0.9198(3) 0.3430(2) 0.0781(2) 0.0377(7) Uani 1 1 d .
H17 H 0.8681 0.3235 0.0024 0.045 Uiso 1 1 calc R
C18 C 0.9787(3) 0.2517(2) 0.1027(2) 0.0386(7) Uani 1 1 d .
H18 H 0.9667 0.1717 0.0438 0.046 Uiso 1 1 calc R
N4 N 0.5568(3) 0.8487(2) 0.0632(2) 0.0515(6) Uani 1 1 d .
O5 O 1.2435(2) 0.72515(15) 0.30214(16) 0.0648(6) Uani 1 1 d .
O2 O 0.6198(3) 0.95289(18) 0.07914(17) 0.0846(7) Uani 1 1 d .
O4 O 0.3535(4) 0.5827(2) -0.4432(2) 0.1116(9) Uani 1 1 d .
C12 C 1.3150(4) 1.1106(3) 0.4552(2) 0.0629(9) Uani 1 1 d .
H12 H 1.4350 1.1624 0.4906 0.076 Uiso 1 1 calc R
O3 O 0.3534(3) 0.7732(2) -0.33594(19) 0.0949(8) Uani 1 1 d .
C22 C 1.1184(4) 0.0757(2) 0.1639(2) 0.0612(9) Uani 1 1 d .
H22A H 0.9864 0.0354 0.1295 0.092 Uiso 1 1 calc R
H22B H 1.1821 0.0312 0.1987 0.092 Uiso 1 1 calc R
H22C H 1.1789 0.0767 0.1062 0.092 Uiso 1 1 calc R
O1 O 0.4932(3) 0.82541(19) 0.13101(18) 0.0705(7) Uani 1 1 d .

loop_
_atom_site_aniso_label
_atom_site_aniso_U_11
_atom_site_aniso_U_22
_atom_site_aniso_U_33
_atom_site_aniso_U_23
_atom_site_aniso_U_13
_atom_site_aniso_U_12
N2 0.0354(12) 0.0350(12) 0.0391(14) 0.0199(11) -0.0001(10) 0.0040(10)
N1 0.0391(12) 0.0351(12) 0.0465(15) 0.0251(11) 0.0053(11) 0.0057(10)
N3 0.0377(12) 0.0325(12) 0.0378(14) 0.0152(11) -0.0005(10) 0.0049(10)
O6 0.0761(13) 0.0445(11) 0.0512(13) 0.0292(10) 0.0088(10) 0.0195(10)
C19 0.0414(16) 0.0383(16) 0.0439(19) 0.0253(15) 0.0068(13) 0.0078(12)
C8 0.0367(15) 0.0309(14) 0.0437(18) 0.0149(14) 0.0039(13) 0.0065(11)
C2 0.0326(14) 0.0395(16) 0.0399(17) 0.0213(13) 0.0086(13) 0.0088(12)
C16 0.0316(14) 0.0371(15) 0.0385(17) 0.0201(14) 0.0059(12) 0.0058(12)
C3 0.0280(13) 0.0329(15) 0.0379(17) 0.0179(14) 0.0029(12) 0.0017(11)
C6 0.0335(15) 0.0504(18) 0.0407(18) 0.0266(16) 0.0004(12) 0.0070(13)
C4 0.0342(14) 0.0307(15) 0.0362(17) 0.0121(14) 0.0061(12) 0.0071(12)
C10 0.0456(16) 0.0348(15) 0.0309(16) 0.0151(12) 0.0025(13) 0.0072(13)
C5 0.0357(15) 0.0393(16) 0.0494(19) 0.0233(15) 0.0055(13) 0.0106(12)
C21 0.0491(16) 0.0343(15) 0.0419(18) 0.0140(14) 0.0109(14) 0.0100(13)
C1 0.0364(15) 0.0339(15) 0.0418(17) 0.0200(13) 0.0054(13) 0.0067(12)
C15 0.0525(18) 0.0503(18) 0.0338(17) 0.0213(14) 0.0062(13) 0.0138(15)
C7 0.0381(15) 0.0447(17) 0.0370(17) 0.0127(14) 0.0009(13) 0.0029(13)
C9 0.0423(16) 0.0403(16) 0.0436(18) 0.0220(14) 0.0026(14) 0.0074(13)
C20 0.0515(17) 0.0431(17) 0.0298(16) 0.0179(14) 0.0033(12) 0.0100(13)
C11 0.0497(17) 0.0405(17) 0.0505(19) 0.0192(14) 0.0033(14) 0.0068(14)
N5 0.0632(17) 0.076(2) 0.0507(19) 0.0337(17) 0.0045(14) 0.0179(16)
C13 0.096(3) 0.0325(17) 0.042(2) 0.0123(15) 0.0054(18) 0.0128(18)
C14 0.076(2) 0.0558(19) 0.0419(19) 0.0221(16) 0.0179(16) 0.0334(17)
F1 0.1405(17) 0.0399(10) 0.0847(15) 0.0053(10) 0.0161(12) 0.0209(10)
C17 0.0368(15) 0.0402(16) 0.0357(17) 0.0195(14) 0.0049(12) 0.0042(12)
C18 0.0426(15) 0.0326(14) 0.0399(18) 0.0175(13) 0.0076(13) 0.0058(12)
N4 0.0513(16) 0.0472(16) 0.0472(18) 0.0164(15) 0.0018(12) 0.0193(13)
O5 0.0515(12) 0.0420(11) 0.0835(16) 0.0250(11) -0.0137(11) 0.0117(9)
O2 0.1251(19) 0.0342(12) 0.0754(17) 0.0152(11) 0.0060(13) 0.0190(12)
O4 0.169(2) 0.0987(19) 0.0417(16) 0.0216(14) -0.0053(15) 0.0327(17)
C12 0.066(2) 0.0420(18) 0.062(2) 0.0176(16) -0.0034(17) -0.0011(16)
O3 0.134(2) 0.0987(19) 0.0731(18) 0.0579(16) 0.0125(14) 0.0501(16)
C22 0.087(2) 0.0380(17) 0.065(2) 0.0292(16) 0.0167(17) 0.0198(15)
O1 0.0656(14) 0.0875(17) 0.0491(15) 0.0208(13) 0.0196(11) 0.0205(12)

loop_
_atom_type_symbol
_atom_type_description
_atom_type_scat_dispersion_real
_atom_type_scat_dispersion_imag
_atom_type_scat_source
C C 0.0033 0.0016 'International Tables Vol C Tables 4.2.6.8 and 6.1.1.4'
H H 0.0000 0.0000 'International Tables Vol C Tables 4.2.6.8 and 6.1.1.4'
N N 0.0061 0.0033 'International Tables Vol C Tables 4.2.6.8 and 6.1.1.4'
O O 0.0106 0.0060 'International Tables Vol C Tables 4.2.6.8 and 6.1.1.4'
F F 0.0171 0.0103 'International Tables Vol C Tables 4.2.6.8 and 6.1.1.4'

loop_
_geom_angle_atom_site_label_1
_geom_angle_atom_site_label_2
_geom_angle_atom_site_label_3
_geom_angle
N3 N2 N1 115.53(18)
N3 N2 C3 120.85(19)
N1 N2 C3 122.76(19)
C2 N1 N2 104.19(17)
C1 N3 N2 103.52(18)
C19 O6 C22 118.0(2)
O6 C19 C18 125.4(2)
O6 C19 C20 115.3(2)
C18 C19 C20 119.2(2)
C7 C8 C3 119.4(2)
N1 C2 C1 107.7(2)
N1 C2 C16 120.1(2)
C1 C2 C16 132.2(2)
C17 C16 C21 118.0(2)
C17 C16 C2 119.3(2)
C21 C16 C2 122.7(2)
C4 C3 C8 119.6(2)
C4 C3 N2 121.5(2)
C8 C3 N2 118.6(2)
C7 C6 C5 122.6(2)
C7 C6 N5 119.8(3)
C5 C6 N5 117.6(3)
C5 C4 C3 121.4(2)
C5 C4 N4 116.3(2)
C3 C4 N4 122.2(2)
C11 C10 C15 119.1(2)
C11 C10 C9 117.4(2)
C15 C10 C9 123.5(2)
C6 C5 C4 117.5(2)
C20 C21 C16 120.8(2)
N3 C1 C2 109.1(2)
N3 C1 C9 119.6(2)
C2 C1 C9 130.5(2)
C14 C15 C10 120.1(2)
C6 C7 C8 119.3(2)
O5 C9 C10 121.7(2)
O5 C9 C1 118.7(2)
C10 C9 C1 119.6(2)
C21 C20 C19 120.4(2)
C12 C11 C10 121.0(3)
O3 N5 O4 123.7(3)
O3 N5 C6 118.2(3)
O4 N5 C6 118.1(3)
C12 C13 F1 118.7(3)
C12 C13 C14 123.9(3)
F1 C13 C14 117.4(3)
C13 C14 C15 118.2(3)
C18 C17 C16 121.4(2)
C17 C18 C19 120.0(2)
O1 N4 O2 125.1(3)
O1 N4 C4 117.8(2)
O2 N4 C4 117.1(3)
C13 C12 C11 117.8(3)

loop_
_geom_bond_atom_site_label_1
_geom_bond_atom_site_label_2
_geom_bond_distance
N2 N3 1.338(2)
N2 N1 1.338(2)
N2 C3 1.409(3)
N1 C2 1.335(3)
N3 C1 1.330(3)
O6 C19 1.358(3)
O6 C22 1.421(3)
C19 C18 1.379(3)
C19 C20 1.391(3)
C8 C7 1.382(3)
C8 C3 1.385(3)
C2 C1 1.423(3)
C2 C16 1.465(3)
C16 C17 1.385(3)
C16 C21 1.393(3)
C3 C4 1.382(3)
C6 C7 1.368(3)
C6 C5 1.372(3)
C6 N5 1.468(3)
C4 C5 1.378(3)
C4 N4 1.470(3)
C10 C11 1.390(3)
C10 C15 1.390(3)
C10 C9 1.478(3)
C21 C20 1.371(3)
C1 C9 1.490(3)
C15 C14 1.380(3)
C9 O5 1.219(3)
C11 C12 1.374(3)
N5 O3 1.207(3)
N5 O4 1.208(3)
C13 C12 1.357(4)
C13 F1 1.361(3)
C13 C14 1.363(3)
C17 C18 1.377(3)
N4 O1 1.216(3)
N4 O2 1.221(2)
